data_7210558
loop_
_publ_author_name
'Li, Zhao-Hao'
'Zhang, Tian'
'Xue, Li-Ping'
'Miao, Shao-Bin'
'Zhao, Bang-Tun'
'Kan, Jian'
'Su, Wei-Ping'

_publ_section_title
;
 Three-dimensional pillared layered supramolecular networks comprising
 polymeric layers and tetrameric {H2O}4 pillars
;
_journal_issue 37
_journal_name_full CrystEngComm
_journal_page_first 7423
_journal_paper_doi 10.1039/c3ce40645h
_journal_volume 15
_journal_year 2013
_chemical_formula_sum 'C18 H12 La2 O15 S3'
_chemical_formula_weight 842.28
_chemical_name_systematic
;

?

;
_space_group_IT_number 2
_symmetry_cell_setting triclinic
_symmetry_space_group_name_Hall '-P 1'
_symmetry_space_group_name_H-M 'P -1'
_atom_sites_solution_hydrogens geom
_atom_sites_solution_primary direct
_atom_sites_solution_secondary difmap
_audit_creation_method SHELXL-97
_cell_angle_alpha 100.4410(10)
_cell_angle_beta 102.8500(10)
_cell_angle_gamma 102.9220(10)
_cell_formula_units_Z 2
_cell_length_a 9.1069(12)
_cell_length_b 10.5452(13)
_cell_length_c 13.5137(17)
_cell_measurement_reflns_used 6954
_cell_measurement_temperature 296(2)
_cell_measurement_theta_max 28.23
_cell_measurement_theta_min 2.39
_cell_volume 1196.3(3)
_computing_cell_refinement 'Bruker SMART'
_computing_data_collection 'Bruker SMART'
_computing_data_reduction 'Bruker SAINT'
_computing_molecular_graphics 'Bruker SHELXTL'
_computing_publication_material 'Bruker SHELXTL'
_computing_structure_refinement 'SHELXL-97 (Sheldrick, 1997)'
_computing_structure_solution 'SHELXS-97 (Sheldrick, 1990)'
_diffrn_ambient_temperature 296(2)
_diffrn_measured_fraction_theta_full 0.984
_diffrn_measured_fraction_theta_max 0.984
_diffrn_measurement_device_type 'CCD area detector'
_diffrn_measurement_method 'phi and omega scans'
_diffrn_radiation_monochromator graphite
_diffrn_radiation_source 'fine-focus sealed tube'
_diffrn_radiation_type MoK\a
_diffrn_radiation_wavelength 0.71073
_diffrn_reflns_av_R_equivalents 0.0146
_diffrn_reflns_av_sigmaI/netI 0.0208
_diffrn_reflns_limit_h_max 11
_diffrn_reflns_limit_h_min -11
_diffrn_reflns_limit_k_max 12
_diffrn_reflns_limit_k_min -12
_diffrn_reflns_limit_l_max 16
_diffrn_reflns_limit_l_min -16
_diffrn_reflns_number 8818
_diffrn_reflns_theta_full 25.50
_diffrn_reflns_theta_max 25.50
_diffrn_reflns_theta_min 2.26
_diffrn_standards_number 0
_exptl_absorpt_coefficient_mu 3.862
_exptl_absorpt_correction_T_max 0.5597
_exptl_absorpt_correction_T_min 0.3004
_exptl_absorpt_correction_type multi-scan
_exptl_absorpt_process_details sadabs
_exptl_crystal_colour colourless
_exptl_crystal_density_diffrn 2.338
_exptl_crystal_density_method 'not measured'
_exptl_crystal_description block
_exptl_crystal_F_000 804
_exptl_crystal_size_max 0.41
_exptl_crystal_size_mid 0.34
_exptl_crystal_size_min 0.17
_refine_diff_density_max 0.973
_refine_diff_density_min -0.586
_refine_diff_density_rms 0.083
_refine_ls_extinction_method none
_refine_ls_goodness_of_fit_ref 1.001
_refine_ls_hydrogen_treatment constr
_refine_ls_matrix_type full
_refine_ls_number_parameters 343
_refine_ls_number_reflns 4373
_refine_ls_number_restraints 0
_refine_ls_restrained_S_all 1.001
_refine_ls_R_factor_all 0.0197
_refine_ls_R_factor_gt 0.0179
_refine_ls_shift/su_max 0.003
_refine_ls_shift/su_mean 0.000
_refine_ls_structure_factor_coef Fsqd
_refine_ls_weighting_details 'calc w=1/[\s^2^(Fo^2^)+(0.0244P)^2^+1.2543P] where P=(Fo^2^+2Fc^2^)/3'
_refine_ls_weighting_scheme calc
_refine_ls_wR_factor_gt 0.0446
_refine_ls_wR_factor_ref 0.0459
_reflns_number_gt 4088
_reflns_number_total 4373
_reflns_threshold_expression >2sigma(I)
_cod_data_source_file c3ce40645h.txt
_cod_data_source_block a
_cod_depositor_comments
;
The following automatic conversions were performed:

'_symmetry_cell_setting' value 'Triclinic' changed to 'triclinic'
according to /home/saulius/struct/CIF-dictionaries/cif_core.dic
dictionary named 'cif_core.dic' version 2.4.2 from 2011-04-26.

Automatic conversion script
Id: cif_fix_values 1891 2012-01-12 08:04:46Z andrius 
;
_cod_original_sg_symbol_H-M P-1
_cod_database_code 7210558

loop_
_symmetry_equiv_pos_as_xyz
'x, y, z'
'-x, -y, -z'

loop_
_atom_site_label
_atom_site_type_symbol
_atom_site_fract_x
_atom_site_fract_y
_atom_site_fract_z
_atom_site_U_iso_or_equiv
_atom_site_adp_type
_atom_site_occupancy
_atom_site_symmetry_multiplicity
_atom_site_calc_flag
_atom_site_refinement_flags
La1 La 1.027403(16) 0.213916(14) 0.024120(11) 0.01330(5) Uani 1 1 d .
La2 La 0.640364(16) 0.393989(14) -0.079143(11) 0.01297(5) Uani 1 1 d .
S1 S 0.95619(11) 0.62733(11) 0.42281(6) 0.0419(2) Uani 1 1 d .
S2 S 0.78564(16) -0.01445(11) -0.48603(7) 0.0565(3) Uani 1 1 d .
S3 S 0.64551(16) 0.18057(13) 0.35454(8) 0.0627(4) Uani 1 1 d .
O1 O 1.1333(2) 0.47268(19) 0.14150(15) 0.0205(4) Uani 1 1 d .
O2 O 0.8802(2) 0.39815(19) 0.06796(15) 0.0205(4) Uani 1 1 d .
O3 O 0.8006(2) 0.63418(18) 0.05262(14) 0.0171(4) Uani 1 1 d .
O4 O 0.6526(2) 0.71580(19) 0.14592(15) 0.0202(4) Uani 1 1 d .
O5 O 0.8831(3) -0.19974(19) -0.21574(15) 0.0278(5) Uani 1 1 d .
O6 O 0.9453(2) -0.00123(19) -0.10786(14) 0.0201(4) Uani 1 1 d .
O7 O 0.8309(2) 0.23058(19) -0.13011(14) 0.0206(4) Uani 1 1 d .
O8 O 0.6194(2) 0.2275(2) -0.24787(15) 0.0273(5) Uani 1 1 d .
O9 O 0.7764(2) 0.11269(19) 0.05515(16) 0.0229(4) Uani 1 1 d .
O10 O 0.5748(2) 0.18410(19) -0.01633(15) 0.0196(4) Uani 1 1 d .
O11 O 0.5387(2) 0.42755(18) 0.07802(14) 0.0181(4) Uani 1 1 d .
O12 O 0.4481(3) 0.4752(2) 0.21333(16) 0.0306(5) Uani 1 1 d .
O13 O 1.2762(2) 0.1518(2) 0.02448(17) 0.0272(5) Uani 1 1 d .
H1W H 1.3539 0.1886 0.0046 0.041 Uiso 1 1 d R
H2W H 1.2851 0.0729 0.0223 0.041 Uiso 1 1 d R
O14 O 0.5305(4) 0.3404(4) 0.5629(2) 0.0742(10) Uani 1 1 d .
H3W H 0.5241 0.3056 0.6144 0.111 Uiso 1 1 d R
H4W H 0.5772 0.4216 0.5679 0.111 Uiso 1 1 d R
O15 O 0.7032(4) 0.6026(3) 0.5845(2) 0.0668(9) Uani 1 1 d .
H5W H 0.7461 0.6662 0.6390 0.100 Uiso 1 1 d R
H6W H 0.6449 0.6284 0.5384 0.100 Uiso 1 1 d R
C1 C 1.0324(4) 0.5485(3) 0.3322(2) 0.0294(7) Uani 1 1 d .
H1 H 1.1099 0.5054 0.3484 0.035 Uiso 1 1 calc R
C2 C 0.9655(3) 0.5569(3) 0.2337(2) 0.0182(6) Uani 1 1 d .
C3 C 0.8515(3) 0.6318(3) 0.2321(2) 0.0179(6) Uani 1 1 d .
C4 C 0.8365(4) 0.6760(3) 0.3299(2) 0.0302(7) Uani 1 1 d .
H4 H 0.7688 0.7266 0.3441 0.036 Uiso 1 1 calc R
C5 C 0.9951(3) 0.4758(3) 0.1413(2) 0.0152(5) Uani 1 1 d .
C6 C 0.7609(3) 0.6635(3) 0.1384(2) 0.0159(5) Uani 1 1 d .
C7 C 0.8583(5) -0.0825(4) -0.3869(2) 0.0412(9) Uani 1 1 d .
H7 H 0.9026 -0.1537 -0.3960 0.049 Uiso 1 1 calc R
C8 C 0.8444(4) -0.0211(3) -0.2928(2) 0.0233(6) Uani 1 1 d .
C9 C 0.7705(3) 0.0858(3) -0.3024(2) 0.0218(6) Uani 1 1 d .
C10 C 0.7300(4) 0.0958(3) -0.4033(2) 0.0352(8) Uani 1 1 d .
H10 H 0.6774 0.1564 -0.4248 0.042 Uiso 1 1 calc R
C11 C 0.8932(3) -0.0769(3) -0.2003(2) 0.0188(6) Uani 1 1 d .
C12 C 0.7376(3) 0.1850(3) -0.2214(2) 0.0178(6) Uani 1 1 d .
C13 C 0.6819(5) 0.1274(4) 0.2377(3) 0.0437(9) Uani 1 1 d .
H13 H 0.7243 0.0560 0.2231 0.052 Uiso 1 1 calc R
C14 C 0.6420(3) 0.2008(3) 0.1684(2) 0.0232(6) Uani 1 1 d .
C15 C 0.5795(3) 0.3056(3) 0.2124(2) 0.0222(6) Uani 1 1 d .
C16 C 0.5788(4) 0.3062(4) 0.3135(3) 0.0376(8) Uani 1 1 d .
H16 H 0.5458 0.3681 0.3552 0.045 Uiso 1 1 calc R
C17 C 0.6632(3) 0.1646(3) 0.0612(2) 0.0178(6) Uani 1 1 d .
C18 C 0.5189(3) 0.4077(3) 0.1653(2) 0.0177(6) Uani 1 1 d .

loop_
_atom_site_aniso_label
_atom_site_aniso_U_11
_atom_site_aniso_U_22
_atom_site_aniso_U_33
_atom_site_aniso_U_23
_atom_site_aniso_U_13
_atom_site_aniso_U_12
La1 0.01371(9) 0.01244(8) 0.01580(8) 0.00459(6) 0.00456(6) 0.00622(6)
La2 0.01253(8) 0.01437(9) 0.01409(8) 0.00383(6) 0.00495(6) 0.00622(6)
S1 0.0512(5) 0.0666(6) 0.0159(4) 0.0079(4) 0.0089(4) 0.0341(5)
S2 0.1134(10) 0.0617(6) 0.0190(4) 0.0146(4) 0.0237(5) 0.0637(7)
S3 0.1124(10) 0.0836(8) 0.0371(5) 0.0430(6) 0.0386(6) 0.0755(8)
O1 0.0167(10) 0.0214(10) 0.0249(10) 0.0046(8) 0.0086(8) 0.0067(8)
O2 0.0174(10) 0.0187(10) 0.0222(10) 0.0006(8) 0.0002(8) 0.0076(8)
O3 0.0193(10) 0.0168(9) 0.0178(9) 0.0051(8) 0.0082(8) 0.0066(8)
O4 0.0157(9) 0.0202(10) 0.0250(10) 0.0016(8) 0.0051(8) 0.0092(8)
O5 0.0461(13) 0.0177(10) 0.0203(10) 0.0042(8) 0.0053(9) 0.0144(10)
O6 0.0252(10) 0.0176(10) 0.0175(9) 0.0035(8) 0.0036(8) 0.0084(8)
O7 0.0242(10) 0.0210(10) 0.0161(9) 0.0031(8) 0.0023(8) 0.0096(8)
O8 0.0279(11) 0.0331(12) 0.0230(10) 0.0018(9) 0.0035(9) 0.0199(10)
O9 0.0210(10) 0.0215(10) 0.0356(12) 0.0124(9) 0.0151(9) 0.0124(8)
O10 0.0196(10) 0.0191(10) 0.0227(10) 0.0075(8) 0.0062(8) 0.0084(8)
O11 0.0213(10) 0.0187(10) 0.0176(9) 0.0069(8) 0.0076(8) 0.0078(8)
O12 0.0411(13) 0.0422(13) 0.0299(11) 0.0201(10) 0.0228(10) 0.0317(11)
O13 0.0190(10) 0.0193(10) 0.0511(14) 0.0133(10) 0.0171(10) 0.0094(8)
O14 0.095(3) 0.080(2) 0.0468(18) 0.0178(16) 0.0041(17) 0.034(2)
O15 0.062(2) 0.073(2) 0.0567(18) -0.0021(16) 0.0018(15) 0.0308(17)
C1 0.0323(17) 0.0396(19) 0.0207(15) 0.0065(13) 0.0065(13) 0.0197(15)
C2 0.0177(14) 0.0208(14) 0.0177(13) 0.0046(11) 0.0048(11) 0.0085(11)
C3 0.0164(13) 0.0207(14) 0.0174(13) 0.0020(11) 0.0068(11) 0.0064(11)
C4 0.0315(17) 0.0421(19) 0.0201(15) 0.0037(14) 0.0078(13) 0.0185(15)
C5 0.0178(13) 0.0150(13) 0.0171(13) 0.0083(11) 0.0065(11) 0.0081(11)
C6 0.0141(13) 0.0115(12) 0.0198(13) 0.0008(10) 0.0041(11) 0.0019(10)
C7 0.075(3) 0.042(2) 0.0229(16) 0.0106(15) 0.0168(17) 0.043(2)
C8 0.0315(16) 0.0238(15) 0.0176(14) 0.0050(12) 0.0066(12) 0.0136(13)
C9 0.0285(15) 0.0216(15) 0.0176(14) 0.0048(11) 0.0060(12) 0.0116(12)
C10 0.057(2) 0.0345(18) 0.0227(16) 0.0088(14) 0.0104(15) 0.0293(17)
C11 0.0215(14) 0.0199(14) 0.0171(13) 0.0041(11) 0.0062(11) 0.0094(12)
C12 0.0211(14) 0.0177(13) 0.0163(13) 0.0056(11) 0.0058(11) 0.0070(11)
C13 0.068(3) 0.052(2) 0.0356(19) 0.0252(18) 0.0243(18) 0.045(2)
C14 0.0215(14) 0.0291(16) 0.0277(15) 0.0138(13) 0.0113(12) 0.0140(13)
C15 0.0218(14) 0.0290(16) 0.0234(14) 0.0113(12) 0.0104(12) 0.0138(13)
C16 0.055(2) 0.049(2) 0.0272(17) 0.0193(16) 0.0180(16) 0.0356(18)
C17 0.0172(14) 0.0117(13) 0.0281(15) 0.0086(11) 0.0108(12) 0.0037(11)
C18 0.0156(13) 0.0207(14) 0.0178(13) 0.0061(11) 0.0043(11) 0.0061(11)

loop_
_atom_type_symbol
_atom_type_description
_atom_type_scat_dispersion_real
_atom_type_scat_dispersion_imag
_atom_type_scat_source
C C 0.0033 0.0016 'International Tables Vol C Tables 4.2.6.8 and 6.1.1.4'
H H 0.0000 0.0000 'International Tables Vol C Tables 4.2.6.8 and 6.1.1.4'
O O 0.0106 0.0060 'International Tables Vol C Tables 4.2.6.8 and 6.1.1.4'
S S 0.1246 0.1234 'International Tables Vol C Tables 4.2.6.8 and 6.1.1.4'
La La -0.2871 2.4523 'International Tables Vol C Tables 4.2.6.8 and 6.1.1.4'

loop_
_geom_angle_atom_site_label_1
_geom_angle_atom_site_label_2
_geom_angle_atom_site_label_3
_geom_angle
_geom_angle_site_symmetry_1
_geom_angle_site_symmetry_3
O9 La1 O6 80.16(7) . .
O9 La1 O7 76.93(7) . .
O6 La1 O7 71.74(6) . .
O9 La1 O13 136.29(6) . .
O6 La1 O13 75.74(7) . .
O7 La1 O13 126.90(7) . .
O9 La1 O3 153.71(6) . 2_765
O6 La1 O3 102.64(6) . 2_765
O7 La1 O3 79.20(6) . 2_765
O13 La1 O3 68.35(6) . 2_765
O9 La1 O5 78.59(7) . 2_755
O6 La1 O5 115.45(6) . 2_755
O7 La1 O5 152.76(7) . 2_755
O13 La1 O5 79.67(7) . 2_755
O3 La1 O5 121.51(6) 2_765 2_755
O9 La1 O2 69.27(6) . .
O6 La1 O2 132.13(6) . .
O7 La1 O2 66.16(6) . .
O13 La1 O2 149.84(6) . .
O3 La1 O2 91.08(6) 2_765 .
O5 La1 O2 94.02(6) 2_755 .
O9 La1 O6 71.21(6) . 2_755
O6 La1 O6 66.62(7) . 2_755
O7 La1 O6 130.73(6) . 2_755
O13 La1 O6 65.89(6) . 2_755
O3 La1 O6 134.23(6) 2_765 2_755
O5 La1 O6 48.86(6) 2_755 2_755
O2 La1 O6 130.14(6) . 2_755
O9 La1 O1 107.44(6) . .
O6 La1 O1 169.33(6) . .
O7 La1 O1 102.23(6) . .
O13 La1 O1 102.27(6) . .
O3 La1 O1 67.19(6) 2_765 .
O5 La1 O1 74.01(6) 2_755 .
O2 La1 O1 48.05(6) . .
O6 La1 O1 122.50(6) 2_755 .
O9 La1 C5 84.93(7) . .
O6 La1 C5 156.74(7) . .
O7 La1 C5 87.61(6) . .
O13 La1 C5 126.69(7) . .
O3 La1 C5 83.23(6) 2_765 .
O5 La1 C5 78.46(6) 2_755 .
O2 La1 C5 24.62(6) . .
O6 La1 C5 124.76(6) 2_755 .
O1 La1 C5 24.66(6) . .
O9 La1 C11 74.18(7) . 2_755
O6 La1 C11 91.44(7) . 2_755
O7 La1 C11 148.65(7) . 2_755
O13 La1 C11 70.59(7) . 2_755
O3 La1 C11 131.27(7) 2_765 2_755
O5 La1 C11 24.06(7) 2_755 2_755
O2 La1 C11 113.29(7) . 2_755
O6 La1 C11 24.82(6) 2_755 2_755
O1 La1 C11 97.80(7) . 2_755
C5 La1 C11 101.59(7) . 2_755
O11 La2 O10 67.33(6) . .
O11 La2 O4 74.51(6) . 2_665
O10 La2 O4 70.61(6) . 2_665
O11 La2 O8 144.46(7) . .
O10 La2 O8 82.60(7) . .
O4 La2 O8 78.01(6) 2_665 .
O11 La2 O12 114.64(6) . 2_665
O10 La2 O12 146.23(7) . 2_665
O4 La2 O12 77.49(7) 2_665 2_665
O8 La2 O12 80.19(7) . 2_665
O11 La2 O2 78.56(6) . .
O10 La2 O2 71.94(6) . .
O4 La2 O2 139.98(6) 2_665 .
O8 La2 O2 110.57(6) . .
O12 La2 O2 141.60(7) 2_665 .
O11 La2 O1 136.08(6) . 2_765
O10 La2 O1 138.39(6) . 2_765
O4 La2 O1 139.22(6) 2_665 2_765
O8 La2 O1 79.22(7) . 2_765
O12 La2 O1 65.58(7) 2_665 2_765
O2 La2 O1 79.98(6) . 2_765
O11 La2 O3 69.82(6) . .
O10 La2 O3 122.36(6) . .
O4 La2 O3 130.07(6) 2_665 .
O8 La2 O3 145.50(6) . .
O12 La2 O3 86.77(7) 2_665 .
O2 La2 O3 63.22(6) . .
O1 La2 O3 66.32(6) 2_765 .
O11 La2 O11 66.20(6) . 2_665
O10 La2 O11 122.50(6) . 2_665
O4 La2 O11 65.91(6) 2_665 2_665
O8 La2 O11 121.10(6) . 2_665
O12 La2 O11 48.49(6) 2_665 2_665
O2 La2 O11 127.24(6) . 2_665
O1 La2 O11 98.88(6) 2_765 2_665
O3 La2 O11 68.24(5) . 2_665
O11 La2 O7 129.11(6) . .
O10 La2 O7 70.15(6) . .
O4 La2 O7 115.57(6) 2_665 .
O8 La2 O7 48.11(6) . .
O12 La2 O7 116.24(6) 2_665 .
O2 La2 O7 62.50(6) . .
O1 La2 O7 69.82(6) 2_765 .
O3 La2 O7 113.92(5) . .
O11 La2 O7 164.68(5) 2_665 .
O11 La2 C18 90.94(6) . 2_665
O10 La2 C18 139.92(7) . 2_665
O4 La2 C18 71.28(7) 2_665 2_665
O8 La2 C18 101.18(7) . 2_665
O12 La2 C18 23.80(7) 2_665 2_665
O2 La2 C18 138.59(6) . 2_665
O1 La2 C18 80.61(7) 2_765 2_665
O3 La2 C18 75.51(6) . 2_665
O11 La2 C18 24.75(6) 2_665 2_665
O7 La2 C18 139.94(6) . 2_665
O11 La2 C12 142.08(6) . .
O10 La2 C12 74.90(7) . .
O4 La2 C12 96.55(6) 2_665 .
O8 La2 C12 23.70(6) . .
O12 La2 C12 98.51(7) 2_665 .
O2 La2 C12 86.87(6) . .
O1 La2 C12 73.47(7) 2_765 .
O3 La2 C12 132.82(6) . .
O11 La2 C12 143.97(6) 2_665 .
O7 La2 C12 24.41(6) . .
C18 La2 C12 121.59(7) 2_665 .
C4 S1 C1 92.07(15) . .
C10 S2 C7 91.48(15) . .
C13 S3 C16 91.80(16) . .
C5 O1 La2 136.31(17) . 2_765
C5 O1 La1 91.14(15) . .
La2 O1 La1 109.57(7) 2_765 .
C5 O2 La2 143.26(16) . .
C5 O2 La1 94.90(15) . .
La2 O2 La1 115.90(7) . .
C6 O3 La1 128.38(16) . 2_765
C6 O3 La2 116.53(15) . .
La1 O3 La2 114.09(7) 2_765 .
C6 O4 La2 128.01(16) . 2_665
C11 O5 La1 98.96(16) . 2_755
C11 O6 La1 155.11(17) . .
C11 O6 La1 91.51(15) . 2_755
La1 O6 La1 113.38(7) . 2_755
C12 O7 La1 153.28(17) . .
C12 O7 La2 89.43(15) . .
La1 O7 La2 113.87(7) . .
C12 O8 La2 101.82(16) . .
C17 O9 La1 128.30(16) . .
C17 O10 La2 122.24(16) . .
C18 O11 La2 155.27(17) . .
C18 O11 La2 90.92(15) . 2_665
La2 O11 La2 113.80(6) . 2_665
C18 O12 La2 100.38(16) . 2_665
La1 O13 H1W 129.8 . .
La1 O13 H2W 123.7 . .
H1W O13 H2W 102.9 . .
H3W O14 H4W 125.1 . .
H5W O15 H6W 110.0 . .
C2 C1 S1 111.8(2) . .
C2 C1 H1 124.1 . .
S1 C1 H1 124.1 . .
C1 C2 C3 112.2(3) . .
C1 C2 C5 120.3(2) . .
C3 C2 C5 126.8(2) . .
C4 C3 C2 111.8(3) . .
C4 C3 C6 122.1(3) . .
C2 C3 C6 126.1(2) . .
C3 C4 S1 112.1(2) . .
C3 C4 H4 123.9 . .
S1 C4 H4 123.9 . .
O1 C5 O2 119.8(2) . .
O1 C5 C2 120.1(2) . .
O2 C5 C2 119.6(2) . .
O1 C5 La1 64.20(13) . .
O2 C5 La1 60.49(13) . .
C2 C5 La1 150.61(17) . .
O4 C6 O3 123.8(2) . .
O4 C6 C3 119.3(2) . .
O3 C6 C3 116.9(2) . .
C8 C7 S2 112.6(2) . .
C8 C7 H7 123.7 . .
S2 C7 H7 123.7 . .
C7 C8 C9 111.4(3) . .
C7 C8 C11 118.3(3) . .
C9 C8 C11 130.1(2) . .
C10 C9 C8 111.5(3) . .
C10 C9 C12 117.4(3) . .
C8 C9 C12 131.1(2) . .
C9 C10 S2 112.9(2) . .
C9 C10 H10 123.5 . .
S2 C10 H10 123.5 . .
O5 C11 O6 120.6(2) . .
O5 C11 C8 118.5(2) . .
O6 C11 C8 121.0(2) . .
O5 C11 La1 56.98(14) . 2_755
O6 C11 La1 63.67(14) . 2_755
C8 C11 La1 174.9(2) . 2_755
O8 C12 O7 120.6(2) . .
O8 C12 C9 118.4(2) . .
O7 C12 C9 120.9(2) . .
O8 C12 La2 54.48(13) . .
O7 C12 La2 66.16(14) . .
C9 C12 La2 172.66(18) . .
C14 C13 S3 112.6(3) . .
C14 C13 H13 123.7 . .
S3 C13 H13 123.7 . .
C13 C14 C15 111.7(3) . .
C13 C14 C17 119.1(3) . .
C15 C14 C17 129.2(3) . .
C16 C15 C14 111.5(3) . .
C16 C15 C18 118.0(3) . .
C14 C15 C18 130.5(3) . .
C15 C16 S3 112.4(2) . .
C15 C16 H16 123.8 . .
S3 C16 H16 123.8 . .
O10 C17 O9 123.2(3) . .
O10 C17 C14 121.3(2) . .
O9 C17 C14 115.5(2) . .
O12 C18 O11 119.9(2) . .
O12 C18 C15 118.7(2) . .
O11 C18 C15 121.4(2) . .
O12 C18 La2 55.82(14) . 2_665
O11 C18 La2 64.33(13) . 2_665
C15 C18 La2 172.87(19) . 2_665

loop_
_geom_bond_atom_site_label_1
_geom_bond_atom_site_label_2
_geom_bond_distance
_geom_bond_site_symmetry_2
La1 O9 2.4570(19) .
La1 O6 2.4635(19) .
La1 O7 2.4885(18) .
La1 O13 2.4943(19) .
La1 O3 2.5095(18) 2_765
La1 O5 2.578(2) 2_755
La1 O2 2.6502(18) .
La1 O6 2.7233(19) 2_755
La1 O1 2.7324(19) .
La1 C5 3.034(3) .
La1 C11 3.037(3) 2_755
La2 O11 2.4985(18) .
La2 O10 2.5082(19) .
La2 O4 2.5381(19) 2_665
La2 O8 2.554(2) .
La2 O12 2.568(2) 2_665
La2 O2 2.5920(18) .
La2 O1 2.6154(19) 2_765
La2 O3 2.6966(18) .
La2 O11 2.7520(18) 2_665
La2 O7 2.8093(19) .
La2 C18 3.053(3) 2_665
La2 C12 3.071(3) .
S1 C4 1.704(3) .
S1 C1 1.714(3) .
S2 C10 1.704(3) .
S2 C7 1.708(3) .
S3 C13 1.706(4) .
S3 C16 1.705(3) .
O1 C5 1.266(3) .
O1 La2 2.6154(19) 2_765
O2 C5 1.269(3) .
O3 C6 1.295(3) .
O3 La1 2.5095(18) 2_765
O4 C6 1.247(3) .
O4 La2 2.5381(18) 2_665
O5 C11 1.253(3) .
O5 La1 2.578(2) 2_755
O6 C11 1.276(3) .
O6 La1 2.7233(19) 2_755
O7 C12 1.270(3) .
O8 C12 1.261(3) .
O9 C17 1.282(3) .
O10 C17 1.251(3) .
O11 C18 1.278(3) .
O11 La2 2.7520(18) 2_665
O12 C18 1.252(3) .
O12 La2 2.568(2) 2_665
O13 H1W 0.8500 .
O13 H2W 0.8500 .
O14 H3W 0.8500 .
O14 H4W 0.8500 .
O15 H5W 0.8500 .
O15 H6W 0.8500 .
C1 C2 1.362(4) .
C1 H1 0.9300 .
C2 C3 1.438(4) .
C2 C5 1.493(4) .
C3 C4 1.367(4) .
C3 C6 1.486(4) .
C4 H4 0.9300 .
C7 C8 1.365(4) .
C7 H7 0.9300 .
C8 C9 1.447(4) .
C8 C11 1.497(4) .
C9 C10 1.360(4) .
C9 C12 1.501(4) .
C10 H10 0.9300 .
C11 La1 3.037(3) 2_755
C13 C14 1.359(4) .
C13 H13 0.9300 .
C14 C15 1.446(4) .
C14 C17 1.495(4) .
C15 C16 1.366(4) .
C15 C18 1.493(4) .
C16 H16 0.9300 .
C18 La2 3.053(3) 2_665

loop_
_geom_hbond_atom_site_label_D
_geom_hbond_atom_site_label_H
_geom_hbond_atom_site_label_A
_geom_hbond_distance_DH
_geom_hbond_distance_HA
_geom_hbond_distance_DA
_geom_hbond_angle_DHA
_geom_hbond_site_symmetry_A
O13 H1W O10 0.85 2.10 2.853(3) 146.8 1_655
O13 H1W O4 0.85 2.42 3.016(3) 127.4 2_765
O13 H1W O11 0.85 2.57 3.170(3) 128.2 1_655
O13 H2W O9 0.85 1.94 2.693(3) 147.8 2_755
O14 H3W O8 0.85 2.25 3.037(4) 154.4 1_556
O14 H4W O15 0.85 1.94 2.786(5) 174.2 .
O15 H5W O5 0.85 2.13 2.964(4) 168.3 1_566
O15 H6W O14 0.85 1.99 2.825(4) 167.0 2_666

loop_
_geom_torsion_atom_site_label_1
_geom_torsion_atom_site_label_2
_geom_torsion_atom_site_label_3
_geom_torsion_atom_site_label_4
_geom_torsion
_geom_torsion_site_symmetry_1
_geom_torsion_site_symmetry_4
O9 La1 O1 C5 -25.00(16) . .
O6 La1 O1 C5 109.4(3) . .
O7 La1 O1 C5 54.95(15) . .
O13 La1 O1 C5 -172.53(15) . .
O3 La1 O1 C5 127.55(16) 2_765 .
O5 La1 O1 C5 -97.20(15) 2_755 .
O2 La1 O1 C5 13.62(14) . .
O6 La1 O1 C5 -103.45(15) 2_755 .
C11 La1 O1 C5 -100.80(15) 2_755 .
O9 La1 O1 La2 -165.78(7) . 2_765
O6 La1 O1 La2 -31.4(3) . 2_765
O7 La1 O1 La2 -85.83(8) . 2_765
O13 La1 O1 La2 46.69(8) . 2_765
O3 La1 O1 La2 -13.23(6) 2_765 2_765
O5 La1 O1 La2 122.02(8) 2_755 2_765
O2 La1 O1 La2 -127.15(10) . 2_765
O6 La1 O1 La2 115.78(7) 2_755 2_765
C5 La1 O1 La2 -140.78(18) . 2_765
C11 La1 O1 La2 118.43(8) 2_755 2_765
O11 La2 O2 C5 -79.4(3) . .
O10 La2 O2 C5 -149.1(3) . .
O4 La2 O2 C5 -127.8(3) 2_665 .
O8 La2 O2 C5 136.4(3) . .
O12 La2 O2 C5 36.0(3) 2_665 .
O1 La2 O2 C5 62.0(3) 2_765 .
O3 La2 O2 C5 -6.4(3) . .
O11 La2 O2 C5 -31.6(3) 2_665 .
O7 La2 O2 C5 134.4(3) . .
C18 La2 O2 C5 -1.2(3) 2_665 .
C12 La2 O2 C5 135.8(3) . .
O11 La2 O2 La1 136.56(9) . .
O10 La2 O2 La1 66.90(8) . .
O4 La2 O2 La1 88.23(11) 2_665 .
O8 La2 O2 La1 -7.61(10) . .
O12 La2 O2 La1 -108.01(10) 2_665 .
O1 La2 O2 La1 -82.00(8) 2_765 .
O3 La2 O2 La1 -150.43(10) . .
O11 La2 O2 La1 -175.59(6) 2_665 .
O7 La2 O2 La1 -9.64(6) . .
C18 La2 O2 La1 -145.21(8) 2_665 .
C12 La2 O2 La1 -8.23(8) . .
O9 La1 O2 C5 126.80(16) . .
O6 La1 O2 C5 -179.27(14) . .
O7 La1 O2 C5 -148.77(17) . .
O13 La1 O2 C5 -25.7(2) . .
O3 La1 O2 C5 -71.08(15) 2_765 .
O5 La1 O2 C5 50.61(16) 2_755 .
O6 La1 O2 C5 87.14(16) 2_755 .
O1 La1 O2 C5 -13.65(14) . .
C11 La1 O2 C5 65.51(16) 2_755 .
O9 La1 O2 La2 -73.87(8) . .
O6 La1 O2 La2 -19.94(12) . .
O7 La1 O2 La2 10.56(7) . .
O13 La1 O2 La2 133.65(11) . .
O3 La1 O2 La2 88.25(8) 2_765 .
O5 La1 O2 La2 -150.06(8) 2_755 .
O6 La1 O2 La2 -113.53(8) 2_755 .
O1 La1 O2 La2 145.68(12) . .
C5 La1 O2 La2 159.3(2) . .
C11 La1 O2 La2 -135.16(8) 2_755 .
O11 La2 O3 C6 0.97(17) . .
O10 La2 O3 C6 -43.06(19) . .
O4 La2 O3 C6 48.04(19) 2_665 .
O8 La2 O3 C6 -173.82(16) . .
O12 La2 O3 C6 118.72(18) 2_665 .
O2 La2 O3 C6 -86.10(18) . .
O1 La2 O3 C6 -176.59(19) 2_765 .
O11 La2 O3 C6 72.53(17) 2_665 .
O7 La2 O3 C6 -123.93(17) . .
C18 La2 O3 C6 97.46(18) 2_665 .
C12 La2 O3 C6 -142.66(17) . .
O11 La2 O3 La1 -168.50(9) . 2_765
O10 La2 O3 La1 147.47(7) . 2_765
O4 La2 O3 La1 -121.43(8) 2_665 2_765
O8 La2 O3 La1 16.71(14) . 2_765
O12 La2 O3 La1 -50.75(8) 2_665 2_765
O2 La2 O3 La1 104.43(9) . 2_765
O1 La2 O3 La1 13.94(7) 2_765 2_765
O11 La2 O3 La1 -96.94(8) 2_665 2_765
O7 La2 O3 La1 66.60(8) . 2_765
C18 La2 O3 La1 -72.01(8) 2_665 2_765
C12 La2 O3 La1 47.87(11) . 2_765
O9 La1 O6 C11 106.3(4) . .
O7 La1 O6 C11 26.9(4) . .
O13 La1 O6 C11 -110.5(4) . .
O3 La1 O6 C11 -47.0(4) 2_765 .
O5 La1 O6 C11 178.5(4) 2_755 .
O2 La1 O6 C11 56.2(5) . .
O6 La1 O6 C11 180.0(5) 2_755 .
O1 La1 O6 C11 -29.9(6) . .
C5 La1 O6 C11 55.4(5) . .
C11 La1 O6 C11 180.0(4) 2_755 .
O9 La1 O6 La1 -73.67(8) . 2_755
O7 La1 O6 La1 -153.04(9) . 2_755
O13 La1 O6 La1 69.56(8) . 2_755
O3 La1 O6 La1 133.00(7) 2_765 2_755
O5 La1 O6 La1 -1.42(10) 2_755 2_755
O2 La1 O6 La1 -123.77(8) . 2_755
O6 La1 O6 La1 0.0 2_755 2_755
O1 La1 O6 La1 150.1(3) . 2_755
C5 La1 O6 La1 -124.55(15) . 2_755
C11 La1 O6 La1 0.01(8) 2_755 2_755
O9 La1 O7 C12 -85.5(4) . .
O6 La1 O7 C12 -1.7(4) . .
O13 La1 O7 C12 53.4(4) . .
O3 La1 O7 C12 105.6(4) 2_765 .
O5 La1 O7 C12 -112.0(4) 2_755 .
O2 La1 O7 C12 -158.3(4) . .
O6 La1 O7 C12 -35.0(4) 2_755 .
O1 La1 O7 C12 169.2(4) . .
C5 La1 O7 C12 -170.8(4) . .
C11 La1 O7 C12 -62.3(4) 2_755 .
O9 La1 O7 La2 63.28(8) . .
O6 La1 O7 La2 147.08(9) . .
O13 La1 O7 La2 -157.82(7) . .
O3 La1 O7 La2 -105.62(8) 2_765 .
O5 La1 O7 La2 36.73(17) 2_755 .
O2 La1 O7 La2 -9.57(6) . .
O6 La1 O7 La2 113.76(8) 2_755 .
O1 La1 O7 La2 -42.05(8) . .
C5 La1 O7 La2 -22.06(8) . .
C11 La1 O7 La2 86.48(14) 2_755 .
O11 La2 O7 C12 131.96(15) . .
O10 La2 O7 C12 97.20(16) . .
O4 La2 O7 C12 41.54(17) 2_665 .
O8 La2 O7 C12 -0.85(15) . .
O12 La2 O7 C12 -46.64(17) 2_665 .
O2 La2 O7 C12 176.61(17) . .
O1 La2 O7 C12 -94.39(16) 2_765 .
O3 La2 O7 C12 -145.27(15) . .
O11 La2 O7 C12 -50.4(3) 2_665 .
C18 La2 O7 C12 -49.40(19) 2_665 .
O11 La2 O7 La1 -34.55(11) . .
O10 La2 O7 La1 -69.31(8) . .
O4 La2 O7 La1 -124.97(8) 2_665 .
O8 La2 O7 La1 -167.36(12) . .
O12 La2 O7 La1 146.85(8) 2_665 .
O2 La2 O7 La1 10.10(7) . .
O1 La2 O7 La1 99.10(8) 2_765 .
O3 La2 O7 La1 48.22(9) . .
O11 La2 O7 La1 143.07(17) 2_665 .
C18 La2 O7 La1 144.09(9) 2_665 .
C12 La2 O7 La1 -166.5(2) . .
O11 La2 O8 C12 -100.79(19) . .
O10 La2 O8 C12 -69.04(18) . .
O4 La2 O8 C12 -140.70(18) 2_665 .
O12 La2 O8 C12 140.14(18) 2_665 .
O2 La2 O8 C12 -1.54(19) . .
O1 La2 O8 C12 73.36(17) 2_765 .
O3 La2 O8 C12 70.8(2) . .
O11 La2 O8 C12 167.29(16) 2_665 .
O7 La2 O8 C12 0.87(15) . .
C18 La2 O8 C12 151.42(17) 2_665 .
O6 La1 O9 C17 -130.0(2) . .
O7 La1 O9 C17 -56.6(2) . .
O13 La1 O9 C17 172.9(2) . .
O3 La1 O9 C17 -31.4(3) 2_765 .
O5 La1 O9 C17 111.3(2) 2_755 .
O2 La1 O9 C17 12.5(2) . .
O6 La1 O9 C17 161.5(2) 2_755 .
O1 La1 O9 C17 42.3(2) . .
C5 La1 O9 C17 32.1(2) . .
C11 La1 O9 C17 135.7(2) 2_755 .
O11 La2 O10 C17 -78.0(2) . .
O4 La2 O10 C17 -158.8(2) 2_665 .
O8 La2 O10 C17 121.3(2) . .
O12 La2 O10 C17 -178.87(18) 2_665 .
O2 La2 O10 C17 6.82(19) . .
O1 La2 O10 C17 56.8(2) 2_765 .
O3 La2 O10 C17 -33.0(2) . .
O11 La2 O10 C17 -116.3(2) 2_665 .
O7 La2 O10 C17 73.3(2) . .
C18 La2 O10 C17 -140.07(19) 2_665 .
C12 La2 O10 C17 98.5(2) . .
O10 La2 O11 C18 33.8(4) . .
O4 La2 O11 C18 108.9(4) 2_665 .
O8 La2 O11 C18 68.2(4) . .
O12 La2 O11 C18 176.9(4) 2_665 .
O2 La2 O11 C18 -41.2(4) . .
O1 La2 O11 C18 -103.5(4) 2_765 .
O3 La2 O11 C18 -106.7(4) . .
O11 La2 O11 C18 178.9(5) 2_665 .
O7 La2 O11 C18 -1.8(4) . .
C18 La2 O11 C18 179.1(4) 2_665 .
C12 La2 O11 C18 28.3(5) . .
O10 La2 O11 La2 -145.15(9) . 2_665
O4 La2 O11 La2 -70.08(7) 2_665 2_665
O8 La2 O11 La2 -110.71(10) . 2_665
O12 La2 O11 La2 -2.07(10) 2_665 2_665
O2 La2 O11 La2 139.82(8) . 2_665
O1 La2 O11 La2 77.59(10) 2_765 2_665
O3 La2 O11 La2 74.37(7) . 2_665
O11 La2 O11 La2 0.0 2_665 2_665
O7 La2 O11 La2 179.31(6) . 2_665
C18 La2 O11 La2 0.19(8) 2_665 2_665
C12 La2 O11 La2 -150.68(9) . 2_665
C4 S1 C1 C2 -1.3(3) . .
S1 C1 C2 C3 1.3(3) . .
S1 C1 C2 C5 -169.7(2) . .
C1 C2 C3 C4 -0.5(4) . .
C5 C2 C3 C4 169.7(3) . .
C1 C2 C3 C6 177.9(3) . .
C5 C2 C3 C6 -11.8(5) . .
C2 C3 C4 S1 -0.5(3) . .
C6 C3 C4 S1 -179.0(2) . .
C1 S1 C4 C3 1.0(3) . .
La2 O1 C5 O2 95.5(3) 2_765 .
La1 O1 C5 O2 -24.9(2) . .
La2 O1 C5 C2 -92.6(3) 2_765 .
La1 O1 C5 C2 147.0(2) . .
La2 O1 C5 La1 120.4(2) 2_765 .
La2 O2 C5 O1 -122.1(3) . .
La1 O2 C5 O1 25.9(2) . .
La2 O2 C5 C2 66.0(4) . .
La1 O2 C5 C2 -146.1(2) . .
La2 O2 C5 La1 -147.9(3) . .
C1 C2 C5 O1 -47.3(4) . .
C3 C2 C5 O1 143.2(3) . .
C1 C2 C5 O2 124.6(3) . .
C3 C2 C5 O2 -44.9(4) . .
C1 C2 C5 La1 43.0(5) . .
C3 C2 C5 La1 -126.5(3) . .
O9 La1 C5 O1 156.12(15) . .
O6 La1 C5 O1 -153.75(16) . .
O7 La1 C5 O1 -126.80(15) . .
O13 La1 C5 O1 9.12(18) . .
O3 La1 C5 O1 -47.39(14) 2_765 .
O5 La1 C5 O1 76.76(15) 2_755 .
O2 La1 C5 O1 -155.1(2) . .
O6 La1 C5 O1 93.21(15) 2_755 .
C11 La1 C5 O1 83.43(15) 2_755 .
O9 La1 C5 O2 -48.75(15) . .
O6 La1 C5 O2 1.4(3) . .
O7 La1 C5 O2 28.34(15) . .
O13 La1 C5 O2 164.25(14) . .
O3 La1 C5 O2 107.74(15) 2_765 .
O5 La1 C5 O2 -128.11(16) 2_755 .
O6 La1 C5 O2 -111.66(15) 2_755 .
O1 La1 C5 O2 155.1(2) . .
C11 La1 C5 O2 -121.43(15) 2_755 .
O9 La1 C5 C2 50.0(4) . .
O6 La1 C5 C2 100.1(4) . .
O7 La1 C5 C2 127.0(4) . .
O13 La1 C5 C2 -97.0(4) . .
O3 La1 C5 C2 -153.6(4) 2_765 .
O5 La1 C5 C2 -29.4(4) 2_755 .
O2 La1 C5 C2 98.7(4) . .
O6 La1 C5 C2 -13.0(4) 2_755 .
O1 La1 C5 C2 -106.2(4) . .
C11 La1 C5 C2 -22.7(4) 2_755 .
La2 O4 C6 O3 74.7(3) 2_665 .
La2 O4 C6 C3 -105.2(2) 2_665 .
La1 O3 C6 O4 82.0(3) 2_765 .
La2 O3 C6 O4 -85.7(3) . .
La1 O3 C6 C3 -98.1(2) 2_765 .
La2 O3 C6 C3 94.2(2) . .
C4 C3 C6 O4 -10.1(4) . .
C2 C3 C6 O4 171.6(3) . .
C4 C3 C6 O3 170.0(3) . .
C2 C3 C6 O3 -8.3(4) . .
C10 S2 C7 C8 -1.5(3) . .
S2 C7 C8 C9 0.3(4) . .
S2 C7 C8 C11 175.8(2) . .
C7 C8 C9 C10 1.6(4) . .
C11 C8 C9 C10 -173.3(3) . .
C7 C8 C9 C12 -176.5(3) . .
C11 C8 C9 C12 8.6(6) . .
C8 C9 C10 S2 -2.7(4) . .
C12 C9 C10 S2 175.7(2) . .
C7 S2 C10 C9 2.5(3) . .
La1 O5 C11 O6 3.3(3) 2_755 .
La1 O5 C11 C8 -177.4(2) 2_755 .
La1 O6 C11 O5 176.9(3) . .
La1 O6 C11 O5 -3.1(3) 2_755 .
La1 O6 C11 C8 -2.3(6) . .
La1 O6 C11 C8 177.6(2) 2_755 .
La1 O6 C11 La1 -180.0(4) . 2_755
C7 C8 C11 O5 -28.8(4) . .
C9 C8 C11 O5 145.8(3) . .
C7 C8 C11 O6 150.5(3) . .
C9 C8 C11 O6 -34.9(5) . .
C7 C8 C11 La1 -54(2) . 2_755
C9 C8 C11 La1 120(2) . 2_755
La2 O8 C12 O7 -1.7(3) . .
La2 O8 C12 C9 -178.0(2) . .
La1 O7 C12 O8 153.2(3) . .
La2 O7 C12 O8 1.5(3) . .
La1 O7 C12 C9 -30.6(6) . .
La2 O7 C12 C9 177.7(2) . .
La1 O7 C12 La2 151.7(4) . .
C10 C9 C12 O8 32.4(4) . .
C8 C9 C12 O8 -149.6(3) . .
C10 C9 C12 O7 -143.9(3) . .
C8 C9 C12 O7 34.1(5) . .
C10 C9 C12 La2 19.3(17) . .
C8 C9 C12 La2 -162.7(13) . .
O11 La2 C12 O8 111.72(18) . .
O10 La2 C12 O8 106.43(18) . .
O4 La2 C12 O8 38.59(18) 2_665 .
O12 La2 C12 O8 -39.69(18) 2_665 .
O2 La2 C12 O8 178.56(18) . .
O1 La2 C12 O8 -100.97(18) 2_765 .
O3 La2 C12 O8 -133.19(16) . .
O11 La2 C12 O8 -18.7(2) 2_665 .
O7 La2 C12 O8 -178.4(3) . .
C18 La2 C12 O8 -33.4(2) 2_665 .
O11 La2 C12 O7 -69.85(19) . .
O10 La2 C12 O7 -75.14(15) . .
O4 La2 C12 O7 -142.98(15) 2_665 .
O8 La2 C12 O7 178.4(3) . .
O12 La2 C12 O7 138.74(15) 2_665 .
O2 La2 C12 O7 -3.01(15) . .
O1 La2 C12 O7 77.46(15) 2_765 .
O3 La2 C12 O7 45.24(18) . .
O11 La2 C12 O7 159.75(13) 2_665 .
C18 La2 C12 O7 145.00(14) 2_665 .
O11 La2 C12 C9 125.9(15) . .
O10 La2 C12 C9 120.6(15) . .
O4 La2 C12 C9 52.8(15) 2_665 .
O8 La2 C12 C9 14.2(14) . .
O12 La2 C12 C9 -25.5(15) 2_665 .
O2 La2 C12 C9 -167.3(15) . .
O1 La2 C12 C9 -86.8(15) 2_765 .
O3 La2 C12 C9 -119.0(15) . .
O11 La2 C12 C9 -4.5(16) 2_665 .
O7 La2 C12 C9 -164.3(16) . .
C18 La2 C12 C9 -19.3(15) 2_665 .
C16 S3 C13 C14 -1.2(3) . .
S3 C13 C14 C15 0.2(4) . .
S3 C13 C14 C17 -178.6(2) . .
C13 C14 C15 C16 1.1(4) . .
C17 C14 C15 C16 179.8(3) . .
C13 C14 C15 C18 -178.9(3) . .
C17 C14 C15 C18 -0.2(5) . .
C14 C15 C16 S3 -2.0(4) . .
C18 C15 C16 S3 178.0(2) . .
C13 S3 C16 C15 1.8(3) . .
La2 O10 C17 O9 -86.8(3) . .
La2 O10 C17 C14 93.5(3) . .
La1 O9 C17 O10 72.0(3) . .
La1 O9 C17 C14 -108.3(2) . .
C13 C14 C17 O10 149.1(3) . .
C15 C14 C17 O10 -29.5(5) . .
C13 C14 C17 O9 -30.6(4) . .
C15 C14 C17 O9 150.8(3) . .
La2 O12 C18 O11 5.7(3) 2_665 .
La2 O12 C18 C15 -174.7(2) 2_665 .
La2 O11 C18 O12 175.7(3) . .
La2 O11 C18 O12 -5.2(3) 2_665 .
La2 O11 C18 C15 -3.8(6) . .
La2 O11 C18 C15 175.2(2) 2_665 .
La2 O11 C18 La2 -179.0(4) . 2_665
C16 C15 C18 O12 -11.0(4) . .
C14 C15 C18 O12 169.0(3) . .
C16 C15 C18 O11 168.6(3) . .
C14 C15 C18 O11 -11.4(5) . .
C16 C15 C18 La2 -48.9(17) . 2_665
C14 C15 C18 La2 131.2(14) . 2_665
